data_1504012
loop_
_publ_author_name
'Balaji, Ganapathy'
'Valiyaveettil, Suresh'

_publ_section_title
;
 Synthesis and properties of symmetric and unsymmetric
 dibenzothienopyrroles.
;
_journal_issue 15
_journal_name_full 'Organic letters'
_journal_page_first 3358
_journal_page_last 3361
_journal_paper_doi 10.1021/ol901133m
_journal_volume 11
_journal_year 2009
_chemical_formula_sum 'C20 H17 N S2'
_chemical_formula_weight 335.47
_chemical_name_systematic
; 
 ? 
;
_space_group_IT_number 61
_symmetry_cell_setting orthorhombic
_symmetry_space_group_name_Hall '-P 2ac 2ab'
_symmetry_space_group_name_H-M 'P b c a'
_atom_sites_solution_hydrogens geom
_atom_sites_solution_primary direct
_atom_sites_solution_secondary difmap
_audit_creation_method SHELXL-97
_cell_angle_alpha 90.00
_cell_angle_beta 90.00
_cell_angle_gamma 90.00
_cell_formula_units_Z 8
_cell_length_a 9.6873(6)
_cell_length_b 17.8299(11)
_cell_length_c 18.9630(11)
_cell_measurement_reflns_used 4036
_cell_measurement_temperature 223(2)
_cell_measurement_theta_max 23.96
_cell_measurement_theta_min 2.28
_cell_volume 3275.4(3)
_computing_cell_refinement 'Bruker SMART'
_computing_data_collection 'Bruker SMART'
_computing_data_reduction 'Bruker SAINT'
_computing_molecular_graphics 'Bruker SHELXTL'
_computing_publication_material 'Bruker SHELXTL'
_computing_structure_refinement 'SHELXL-97 (Sheldrick, 1997)'
_computing_structure_solution 'SHELXS-97 (Sheldrick, 1990)'
_diffrn_ambient_temperature 223(2)
_diffrn_measured_fraction_theta_full 1.000
_diffrn_measured_fraction_theta_max 1.000
_diffrn_measurement_device_type 'CCD area detector'
_diffrn_measurement_method 'phi and omega scans'
_diffrn_radiation_monochromator graphite
_diffrn_radiation_source 'fine-focus sealed tube'
_diffrn_radiation_type MoK\a
_diffrn_radiation_wavelength 0.71073
_diffrn_reflns_av_R_equivalents 0.0444
_diffrn_reflns_av_sigmaI/netI 0.0326
_diffrn_reflns_limit_h_max 12
_diffrn_reflns_limit_h_min -11
_diffrn_reflns_limit_k_max 22
_diffrn_reflns_limit_k_min -23
_diffrn_reflns_limit_l_max 24
_diffrn_reflns_limit_l_min -23
_diffrn_reflns_number 21892
_diffrn_reflns_theta_full 27.50
_diffrn_reflns_theta_max 27.50
_diffrn_reflns_theta_min 2.15
_exptl_absorpt_coefficient_mu 0.323
_exptl_absorpt_correction_T_max 0.9501
_exptl_absorpt_correction_T_min 0.8655
_exptl_absorpt_correction_type multi-scan
_exptl_absorpt_process_details 'Sadabs, (Sheldrick 2001)'
_exptl_crystal_colour COLOURLESS
_exptl_crystal_density_diffrn 1.361
_exptl_crystal_density_meas ?
_exptl_crystal_density_method 'not measured'
_exptl_crystal_description PLATE
_exptl_crystal_F_000 1408
_exptl_crystal_size_max 0.46
_exptl_crystal_size_mid 0.34
_exptl_crystal_size_min 0.16
_refine_diff_density_max 1.223
_refine_diff_density_min -0.306
_refine_diff_density_rms 0.074
_refine_ls_extinction_method none
_refine_ls_goodness_of_fit_ref 1.047
_refine_ls_hydrogen_treatment constr
_refine_ls_matrix_type full
_refine_ls_number_parameters 210
_refine_ls_number_reflns 3761
_refine_ls_number_restraints 0
_refine_ls_restrained_S_all 1.047
_refine_ls_R_factor_all 0.0754
_refine_ls_R_factor_gt 0.0620
_refine_ls_shift/su_max 0.001
_refine_ls_shift/su_mean 0.000
_refine_ls_structure_factor_coef Fsqd
_refine_ls_weighting_details 'calc w=1/[\s^2^(Fo^2^)+(0.0749P)^2^+3.3876P] where P=(Fo^2^+2Fc^2^)/3'
_refine_ls_weighting_scheme calc
_refine_ls_wR_factor_gt 0.1508
_refine_ls_wR_factor_ref 0.1592
_reflns_number_gt 3067
_reflns_number_total 3761
_reflns_threshold_expression >2sigma(I)
_cod_data_source_file ol901133m_si_002.cif
_cod_data_source_block 7540
_cod_depositor_comments
;
The following automatic conversions were performed:

'_symmetry_cell_setting' value 'Orthorhombic' changed to
'orthorhombic' according to
/home/saulius/struct/CIF-dictionaries/cif_core.dic dictionary named
'cif_core.dic' version 2.4.2 from
2011-04-26.

'_exptl_absorpt_correction_type' value 'Multi-scan'
changed to 'multi-scan' according to
/home/saulius/struct/CIF-dictionaries/cif_core.dic dictionary named
'cif_core.dic' version 2.4.2 from 2011-04-26.

Automatic conversion script
Id: cif_fix_values 1715 2011-07-08 13:25:40Z adriana 

The following automatic conversions were performed:

'_exptl_crystal_density_meas' value 'Not Measured' was changed to '?'
- the value is perceived as not measured.

Automatic conversion script
Id: cif_fix_values 3008 2015-01-20 13:52:24Z robertas 
;
_cod_original_sg_symbol_H-M Pbca
_cod_database_code 1504012

loop_
_symmetry_equiv_pos_as_xyz
'x, y, z'
'-x+1/2, -y, z+1/2'
'-x, y+1/2, -z+1/2'
'x+1/2, -y+1/2, -z'
'-x, -y, -z'
'x-1/2, y, -z-1/2'
'x, -y-1/2, z-1/2'
'-x-1/2, y-1/2, z'

loop_
_atom_site_label
_atom_site_type_symbol
_atom_site_fract_x
_atom_site_fract_y
_atom_site_fract_z
_atom_site_U_iso_or_equiv
_atom_site_adp_type
_atom_site_occupancy
_atom_site_symmetry_multiplicity
_atom_site_calc_flag
_atom_site_refinement_flags
S1 S 0.66564(7) 0.89498(4) 0.43395(4) 0.0390(2) Uani 1 1 d .
S11 S 1.07560(7) 1.11035(4) 0.41713(4) 0.0377(2) Uani 1 1 d .
N6 N 0.9933(2) 0.97555(12) 0.34859(11) 0.0326(5) Uani 1 1 d .
C2 C 0.6520(3) 0.76623(16) 0.35032(16) 0.0437(7) Uani 1 1 d .
H2 H 0.5739 0.7505 0.3758 0.052 Uiso 1 1 calc R
C3 C 0.7034(4) 0.72314(17) 0.29602(17) 0.0492(8) Uani 1 1 d .
H3 H 0.6603 0.6775 0.2844 0.059 Uiso 1 1 calc R
C4 C 0.8191(3) 0.74684(17) 0.25816(16) 0.0470(7) Uani 1 1 d .
H4 H 0.8519 0.7173 0.2207 0.056 Uiso 1 1 calc R
C5 C 0.8857(3) 0.81233(15) 0.27468(14) 0.0394(6) Uani 1 1 d .
H5 H 0.9641 0.8271 0.2490 0.047 Uiso 1 1 calc R
C7 C 0.7377(3) 1.09676(16) 0.53602(14) 0.0395(6) Uani 1 1 d .
H7 H 0.6630 1.0634 0.5401 0.047 Uiso 1 1 calc R
C8 C 0.7446(4) 1.16010(18) 0.57813(15) 0.0487(8) Uani 1 1 d .
H8 H 0.6737 1.1697 0.6107 0.058 Uiso 1 1 calc R
C9 C 0.8542(4) 1.20941(18) 0.57295(16) 0.0512(8) Uani 1 1 d .
H9 H 0.8567 1.2519 0.6022 0.061 Uiso 1 1 calc R
C10 C 0.9601(3) 1.19730(16) 0.52550(15) 0.0453(7) Uani 1 1 d .
H10 H 1.0344 1.2310 0.5222 0.054 Uiso 1 1 calc R
C12 C 0.7172(3) 0.83322(15) 0.36681(13) 0.0346(6) Uani 1 1 d .
C13 C 0.8366(3) 0.85735(14) 0.32991(13) 0.0324(5) Uani 1 1 d .
C14 C 0.8829(3) 0.92717(14) 0.35953(13) 0.0317(5) Uani 1 1 d .
C15 C 0.8597(3) 1.02301(14) 0.43703(13) 0.0314(5) Uani 1 1 d .
C16 C 0.8434(3) 1.08289(15) 0.48718(13) 0.0335(6) Uani 1 1 d .
C17 C 0.9538(3) 1.13396(15) 0.48282(13) 0.0363(6) Uani 1 1 d .
C18 C 0.9767(3) 1.03255(14) 0.39596(13) 0.0319(5) Uani 1 1 d .
C19 C 0.8011(3) 0.95450(14) 0.41337(13) 0.0317(5) Uani 1 1 d .
C20 C 1.1069(3) 0.96838(16) 0.29831(14) 0.0373(6) Uani 1 1 d .
H20A H 1.1026 0.9187 0.2763 0.045 Uiso 1 1 calc R
H20B H 1.1947 0.9719 0.3238 0.045 Uiso 1 1 calc R
C21 C 1.1038(3) 1.0286(2) 0.24034(16) 0.0488(7) Uani 1 1 d .
H21A H 1.1134 1.0780 0.2625 0.059 Uiso 1 1 calc R
H21B H 1.1837 1.0213 0.2094 0.059 Uiso 1 1 calc R
C22 C 0.9777(4) 1.0286(2) 0.19682(18) 0.0614(9) Uani 1 1 d .
H22A H 0.8982 1.0395 0.2271 0.074 Uiso 1 1 calc R
H22B H 0.9646 0.9783 0.1770 0.074 Uiso 1 1 calc R
C23 C 0.9813(4) 1.0849(2) 0.13724(18) 0.0610(9) Uani 1 1 d .
H23A H 0.9916 1.1350 0.1565 0.091 Uiso 1 1 calc R
H23B H 0.8960 1.0819 0.1106 0.091 Uiso 1 1 calc R
H23C H 1.0587 1.0739 0.1064 0.091 Uiso 1 1 calc R

loop_
_atom_site_aniso_label
_atom_site_aniso_U_11
_atom_site_aniso_U_22
_atom_site_aniso_U_33
_atom_site_aniso_U_23
_atom_site_aniso_U_13
_atom_site_aniso_U_12
S1 0.0356(4) 0.0453(4) 0.0360(4) -0.0030(3) 0.0052(3) -0.0042(3)
S11 0.0408(4) 0.0347(4) 0.0377(4) 0.0007(3) 0.0018(3) -0.0027(3)
N6 0.0340(11) 0.0341(11) 0.0297(10) -0.0006(8) 0.0043(9) 0.0034(9)
C2 0.0429(16) 0.0427(16) 0.0455(16) 0.0046(13) -0.0066(13) -0.0043(12)
C3 0.0591(19) 0.0360(15) 0.0525(18) -0.0049(13) -0.0136(15) -0.0021(14)
C4 0.0612(19) 0.0389(15) 0.0407(15) -0.0063(12) -0.0053(14) 0.0080(14)
C5 0.0453(16) 0.0373(14) 0.0356(14) -0.0010(11) -0.0007(12) 0.0071(12)
C7 0.0450(16) 0.0412(15) 0.0321(13) -0.0018(11) 0.0011(12) 0.0070(12)
C8 0.0592(19) 0.0524(18) 0.0343(14) -0.0073(13) 0.0028(14) 0.0183(15)
C9 0.072(2) 0.0418(16) 0.0401(16) -0.0126(13) -0.0067(15) 0.0121(16)
C10 0.0577(18) 0.0372(15) 0.0410(15) -0.0022(12) -0.0087(14) 0.0024(13)
C12 0.0372(14) 0.0367(14) 0.0298(12) -0.0007(10) -0.0056(11) 0.0026(11)
C13 0.0362(14) 0.0328(13) 0.0283(12) 0.0015(10) -0.0042(10) 0.0044(10)
C14 0.0339(13) 0.0333(13) 0.0278(12) 0.0025(10) -0.0003(10) 0.0045(10)
C15 0.0341(13) 0.0331(13) 0.0269(11) 0.0008(10) 0.0015(10) 0.0042(10)
C16 0.0403(14) 0.0350(13) 0.0252(11) 0.0002(10) -0.0027(10) 0.0069(11)
C17 0.0459(15) 0.0352(13) 0.0276(12) 0.0007(10) -0.0030(11) 0.0063(11)
C18 0.0347(13) 0.0322(13) 0.0290(12) 0.0021(10) -0.0022(10) 0.0027(11)
C19 0.0303(12) 0.0367(13) 0.0280(12) 0.0022(10) 0.0004(10) 0.0031(10)
C20 0.0339(13) 0.0427(15) 0.0354(13) 0.0013(11) 0.0058(11) 0.0076(11)
C21 0.0435(16) 0.063(2) 0.0400(16) 0.0018(14) 0.0064(13) 0.0024(14)
C22 0.0498(19) 0.086(3) 0.0482(18) 0.0037(17) 0.0031(15) 0.0129(18)
C23 0.067(2) 0.068(2) 0.0479(18) 0.0094(16) -0.0087(17) 0.0146(19)

loop_
_atom_type_symbol
_atom_type_description
_atom_type_scat_dispersion_real
_atom_type_scat_dispersion_imag
_atom_type_scat_source
C C 0.0033 0.0016 'International Tables Vol C Tables 4.2.6.8 and 6.1.1.4'
H H 0.0000 0.0000 'International Tables Vol C Tables 4.2.6.8 and 6.1.1.4'
N N 0.0061 0.0033 'International Tables Vol C Tables 4.2.6.8 and 6.1.1.4'
S S 0.1246 0.1234 'International Tables Vol C Tables 4.2.6.8 and 6.1.1.4'

loop_
_geom_angle_atom_site_label_1
_geom_angle_atom_site_label_2
_geom_angle_atom_site_label_3
_geom_angle
C19 S1 C12 90.32(13)
C18 S11 C17 89.13(13)
C18 N6 C14 105.9(2)
C18 N6 C20 125.6(2)
C14 N6 C20 128.5(2)
C3 C2 C12 119.0(3)
C2 C3 C4 120.4(3)
C5 C4 C3 121.2(3)
C4 C5 C13 119.9(3)
C8 C7 C16 119.3(3)
C9 C8 C7 121.0(3)
C10 C9 C8 121.1(3)
C9 C10 C17 118.3(3)
C2 C12 C13 121.4(3)
C2 C12 S1 125.0(2)
C13 C12 S1 113.5(2)
C5 C13 C12 118.1(2)
C5 C13 C14 133.0(3)
C12 C13 C14 108.9(2)
C19 C14 N6 109.4(2)
C19 C14 C13 114.5(2)
N6 C14 C13 136.0(2)
C18 C15 C19 104.8(2)
C18 C15 C16 111.8(2)
C19 C15 C16 143.4(2)
C7 C16 C17 118.7(2)
C7 C16 C15 130.4(3)
C17 C16 C15 111.0(2)
C10 C17 C16 121.6(3)
C10 C17 S11 125.1(2)
C16 C17 S11 113.26(19)
N6 C18 C15 112.0(2)
N6 C18 S11 133.1(2)
C15 C18 S11 114.85(19)
C14 C19 C15 107.9(2)
C14 C19 S1 112.6(2)
C15 C19 S1 139.4(2)
N6 C20 C21 113.0(2)
C22 C21 C20 114.6(3)
C21 C22 C23 113.5(3)

loop_
_geom_bond_atom_site_label_1
_geom_bond_atom_site_label_2
_geom_bond_distance
S1 C19 1.732(3)
S1 C12 1.756(3)
S11 C18 1.733(3)
S11 C17 1.767(3)
N6 C18 1.366(3)
N6 C14 1.389(3)
N6 C20 1.462(3)
C2 C3 1.378(4)
C2 C12 1.387(4)
C3 C4 1.397(5)
C4 C5 1.370(4)
C5 C13 1.403(4)
C7 C8 1.385(4)
C7 C16 1.402(4)
C8 C9 1.382(5)
C9 C10 1.381(5)
C10 C17 1.391(4)
C12 C13 1.419(4)
C13 C14 1.438(4)
C14 C19 1.381(3)
C15 C18 1.385(4)
C15 C19 1.420(4)
C15 C16 1.438(3)
C16 C17 1.407(4)
C20 C21 1.538(4)
C21 C22 1.474(5)
C22 C23 1.512(5)
